data_4322859
loop_
_publ_author_name
'Paulo Perez-Lourido'
'J. Romero'
'J. Garcia-Vazquez'
'Antonio Sousa'
'Kevin P. Maresca'
'David J. Rose'
'Jon Zubieta'

_publ_section_title
;
 Synthesis and Characterization of Rhenium Phosphinothiolate Complexes.
 Crystal and Molecular Structures of [HNEt3][Re{P(C6H4S)3}2],
 [ReOCl{OP(C6H5)2(C6H4S)}{(P(C6H5)2(C6H4S)}], [Re2O5{P(C6H5)2(C6H4S)}2],
 and [ReOCl{OP(C6H5)2(2-SC6H3-3-SiMe3)}2]
;
_journal_name_full 'Inorganic Chemistry'
_journal_page_first 3331
_journal_page_last 3336
_journal_paper_doi 10.1021/ic9715299
_journal_volume 37
_journal_year 1998
_chemical_formula_sum 'C36 H28 O5 P2 Re2 S2'
_chemical_formula_weight 1039.04
_chemical_name_systematic
; 
 ? 
;
_space_group_IT_number 14
_symmetry_cell_setting monoclinic
_symmetry_space_group_name_Hall '-P 2yn'
_symmetry_space_group_name_H-M 'P 1 21/n 1'
_atom_sites_solution_hydrogens geom
_atom_sites_solution_primary direct
_atom_sites_solution_secondary difmap
_audit_creation_method SHELXL
_cell_angle_alpha 90.00
_cell_angle_beta 93.65
_cell_angle_gamma 90.00
_cell_formula_units_Z 4
_cell_length_a 10.6714(1)
_cell_length_b 24.0076(2)
_cell_length_c 13.363(1)
_cell_measurement_temperature 293(2)
_cell_volume 3416.6(3)
_computing_structure_refinement 'SHELXL-93 (Sheldrick, 1993)'
_computing_structure_solution 'SHELXS-86 (Sheldrick, 1990)'
_diffrn_ambient_temperature 293(2)
_diffrn_radiation_monochromator graphite
_diffrn_radiation_source 'fine-focus sealed tube'
_diffrn_radiation_type MoK\a
_diffrn_radiation_wavelength 0.71073
_diffrn_reflns_av_R_equivalents 0.0469
_diffrn_reflns_av_sigmaI/netI 0.0352
_diffrn_reflns_limit_h_max 14
_diffrn_reflns_limit_h_min -13
_diffrn_reflns_limit_k_max 31
_diffrn_reflns_limit_k_min -23
_diffrn_reflns_limit_l_max 17
_diffrn_reflns_limit_l_min -17
_diffrn_reflns_number 21876
_diffrn_reflns_theta_max 28.27
_diffrn_reflns_theta_min 1.70
_exptl_absorpt_coefficient_mu 7.338
_exptl_crystal_colour Black
_exptl_crystal_density_diffrn 2.020
_exptl_crystal_description Plate
_exptl_crystal_F_000 1984
_exptl_crystal_size_max .125
_exptl_crystal_size_mid .115
_exptl_crystal_size_min .06
_refine_diff_density_max 2.700
_refine_diff_density_min -2.827
_refine_diff_density_rms 0.184
_refine_ls_extinction_method none
_refine_ls_goodness_of_fit_all 1.125
_refine_ls_goodness_of_fit_obs 1.141
_refine_ls_matrix_type full
_refine_ls_number_parameters 424
_refine_ls_number_reflns 8073
_refine_ls_number_restraints 0
_refine_ls_restrained_S_all 1.125
_refine_ls_restrained_S_obs 1.141
_refine_ls_R_factor_all 0.0522
_refine_ls_R_factor_obs 0.0469
_refine_ls_shift/esd_max 0.065
_refine_ls_shift/esd_mean 0.015
_refine_ls_structure_factor_coef Fsqd
_refine_ls_weighting_details 'w=1/[\s^2^(Fo^2^)+(0.0454P)^2^+29.2187P] where P=(Fo^2^+2Fc^2^)/3'
_refine_ls_weighting_scheme calc
_refine_ls_wR_factor_all 0.1219
_refine_ls_wR_factor_obs 0.1181
_reflns_number_observed 7392
_reflns_number_total 8073
_reflns_observed_criterion >2sigma(I)
_cod_data_source_file ic9715299_2.cif
_cod_data_source_block dave163
_cod_depositor_comments
;
The following automatic conversions were performed:

'_symmetry_cell_setting' tag value 'Monclinic' was replaced with
'monoclinic' value as specified in the replacement file
'/home/robertas/cod-tools/perl-scripts/inputs/replacement_values.lst'.

Automatic conversion script
Id: cif_fix_values 3143 2015-03-26 13:38:13Z robertas 

The following automatic conversions were performed:

'_refine_ls_weighting_scheme' value 'calc
w=1/[\s^2^(Fo^2^)+(0.0454P)^2^+29.2187P] where P=(Fo^2^+2Fc^2^)/3'
was changed to 'calc'. New tag '_refine_ls_weighting_details' was
created. The value of the new tag was set to
'w=1/[\s^2^(Fo^2^)+(0.0454P)^2^+29.2187P] where P=(Fo^2^+2Fc^2^)/3'.

Automatic conversion script
Id: cif_fix_values 3143 2015-03-26 13:38:13Z robertas 
;
_cod_original_cell_volume 3416.51(4)
_cod_original_formula_sum 'C36 H28 O5 P2 S2 Re2'
_cod_database_code 4322859

loop_
_symmetry_equiv_pos_as_xyz
'x, y, z'
'-x+1/2, y+1/2, -z+1/2'
'-x, -y, -z'
'x-1/2, -y-1/2, z-1/2'

loop_
_atom_site_aniso_label
_atom_site_aniso_U_11
_atom_site_aniso_U_22
_atom_site_aniso_U_33
_atom_site_aniso_U_23
_atom_site_aniso_U_13
_atom_site_aniso_U_12
Re1 0.02924(14) 0.02174(13) 0.03063(14) 0.00049(9) 0.00617(9) -0.00001(9)
Re2 0.0424(2) 0.0483(2) 0.0490(2) 0.01191(15) -0.00394(14) -0.01209(14)
S1 0.0417(10) 0.0336(9) 0.0422(10) 0.0037(7) 0.0074(8) 0.0108(8)
S2 0.0325(8) 0.0386(10) 0.0385(9) 0.0054(7) 0.0102(7) 0.0048(7)
P1 0.0336(9) 0.0252(8) 0.0325(8) 0.0024(7) 0.0063(7) -0.0003(7)
P2 0.0286(8) 0.0226(8) 0.0319(8) -0.0006(6) 0.0064(6) 0.0001(6)
O1 0.041(3) 0.030(3) 0.039(3) -0.002(2) 0.004(2) -0.005(2)
O2 0.044(3) 0.024(2) 0.042(3) -0.003(2) 0.013(2) -0.004(2)
O3 0.050(4) 0.106(7) 0.114(7) 0.051(6) 0.006(4) 0.007(4)
O4 0.059(4) 0.062(4) 0.078(5) 0.032(4) 0.009(4) -0.007(3)
O5 0.117(7) 0.096(7) 0.061(5) -0.008(5) -0.013(5) -0.049(6)
C1 0.042(4) 0.029(4) 0.036(4) 0.002(3) 0.003(3) 0.000(3)
C2 0.042(4) 0.034(4) 0.037(4) 0.004(3) 0.000(3) 0.000(3)
C3 0.053(5) 0.049(5) 0.058(5) 0.010(4) 0.002(4) 0.015(4)
C4 0.070(6) 0.057(6) 0.053(5) 0.022(4) -0.001(5) 0.010(5)
C5 0.076(7) 0.060(6) 0.037(4) 0.016(4) -0.001(4) 0.003(5)
C6 0.061(5) 0.047(5) 0.035(4) 0.006(3) 0.004(4) 0.000(4)
C7 0.054(5) 0.031(4) 0.031(3) 0.002(3) 0.012(3) 0.000(3)
C8 0.055(5) 0.051(5) 0.058(5) -0.008(4) 0.019(4) 0.006(4)
C9 0.091(9) 0.072(8) 0.072(7) -0.012(6) 0.030(7) 0.027(7)
C10 0.134(12) 0.058(7) 0.065(7) -0.029(6) 0.033(7) 0.013(7)
C11 0.108(9) 0.052(6) 0.044(5) -0.015(4) 0.015(5) -0.002(6)
C12 0.066(6) 0.048(5) 0.033(4) -0.002(3) 0.009(4) -0.006(4)
C13 0.040(4) 0.029(4) 0.039(4) -0.002(3) 0.016(3) -0.005(3)
C14 0.062(5) 0.036(4) 0.046(4) 0.006(3) 0.008(4) -0.014(4)
C15 0.091(8) 0.050(6) 0.071(7) 0.000(5) 0.025(6) -0.037(6)
C16 0.063(6) 0.075(7) 0.062(6) -0.021(5) 0.020(5) -0.035(6)
C17 0.037(4) 0.067(6) 0.057(5) -0.006(4) 0.009(4) -0.011(4)
C18 0.038(4) 0.045(4) 0.048(4) 0.004(4) 0.004(3) -0.009(3)
C19 0.038(4) 0.028(3) 0.030(3) -0.003(3) 0.008(3) -0.002(3)
C20 0.033(3) 0.031(4) 0.034(3) 0.000(3) 0.004(3) 0.001(3)
C21 0.040(4) 0.034(4) 0.041(4) 0.000(3) 0.014(3) -0.003(3)
C22 0.057(5) 0.046(5) 0.040(4) 0.003(3) 0.023(4) -0.011(4)
C23 0.064(5) 0.042(5) 0.038(4) 0.011(3) 0.009(4) 0.008(4)
C24 0.047(4) 0.034(4) 0.041(4) 0.004(3) 0.009(3) 0.006(3)
C25 0.034(3) 0.023(3) 0.039(4) 0.000(3) 0.007(3) -0.002(3)
C26 0.093(7) 0.030(4) 0.040(4) -0.004(3) 0.012(4) -0.014(4)
C27 0.116(10) 0.033(5) 0.063(6) 0.002(4) 0.016(6) -0.019(5)
C28 0.092(8) 0.032(4) 0.062(6) -0.011(4) 0.014(5) -0.008(5)
C29 0.084(7) 0.043(5) 0.043(5) -0.013(4) 0.009(4) 0.002(5)
C30 0.062(5) 0.030(4) 0.039(4) -0.001(3) 0.009(4) 0.001(3)
C31 0.024(3) 0.026(3) 0.038(3) 0.001(3) -0.001(3) 0.001(2)
C32 0.042(4) 0.032(4) 0.048(4) 0.003(3) -0.005(3) 0.001(3)
C33 0.052(5) 0.039(4) 0.056(5) 0.013(4) -0.014(4) -0.009(4)
C34 0.036(4) 0.060(6) 0.085(7) 0.019(5) -0.009(4) -0.009(4)
C35 0.039(4) 0.064(6) 0.076(7) 0.006(5) 0.021(4) 0.008(4)
C36 0.034(4) 0.051(5) 0.051(5) -0.005(4) 0.009(3) -0.004(3)

loop_
_atom_site_label
_atom_site_type_symbol
_atom_site_fract_x
_atom_site_fract_y
_atom_site_fract_z
_atom_site_U_iso_or_equiv
_atom_site_thermal_displace_type
_atom_site_occupancy
_atom_site_calc_flag
_atom_site_refinement_flags
_atom_site_disorder_group
Re1 Re 0.77849(2) 0.065453(10) 0.13509(2) 0.02702(8) Uani 1 d . .
Re2 Re 1.01530(3) 0.15984(2) 0.26310(3) 0.04684(11) Uani 1 d . .
S1 S 0.9154(2) -0.00320(8) 0.20113(15) 0.0390(4) Uani 1 d . .
S2 S 0.9334(2) 0.08203(8) 0.02209(14) 0.0362(4) Uani 1 d . .
P1 P 0.6674(2) 0.04911(7) 0.29012(14) 0.0302(3) Uani 1 d . .
P2 P 0.6884(2) 0.15400(7) 0.06483(13) 0.0275(3) Uani 1 d . .
O1 O 0.6672(5) 0.0298(2) 0.0677(4) 0.0362(11) Uani 1 d . .
O2 O 0.8782(5) 0.1215(2) 0.2420(4) 0.0361(11) Uani 1 d . .
O3 O 1.1432(7) 0.1172(4) 0.2678(7) 0.090(3) Uani 1 d . .
O4 O 1.0340(7) 0.2094(3) 0.1725(6) 0.066(2) Uani 1 d . .
O5 O 1.0114(10) 0.1900(4) 0.3776(6) 0.092(3) Uani 1 d . .
C1 C 0.7723(7) 0.0064(3) 0.3685(6) 0.0357(15) Uani 1 d . .
C2 C 0.8744(7) -0.0175(3) 0.3261(6) 0.037(2) Uani 1 d . .
C3 C 0.9516(9) -0.0545(4) 0.3827(7) 0.053(2) Uani 1 d . .
H3A H 1.0201(9) -0.0708(4) 0.3546(7) 0.064 Uiso 1 calc R .
C4 C 0.9261(11) -0.0668(4) 0.4801(8) 0.060(3) Uani 1 d . .
H4A H 0.9769(11) -0.0919(4) 0.5168(8) 0.072 Uiso 1 calc R .
C5 C 0.8239(11) -0.0418(4) 0.5247(7) 0.058(2) Uani 1 d . .
H5A H 0.8075(11) -0.0498(4) 0.5907(7) 0.069 Uiso 1 calc R .
C6 C 0.7496(9) -0.0054(4) 0.4691(6) 0.048(2) Uani 1 d . .
H6A H 0.6829(9) 0.0118(4) 0.4982(6) 0.057 Uiso 1 calc R .
C7 C 0.6225(8) 0.1059(3) 0.3710(5) 0.038(2) Uani 1 d . .
C8 C 0.5025(9) 0.1281(4) 0.3621(7) 0.054(2) Uani 1 d . .
H8A H 0.4409(9) 0.1112(4) 0.3199(7) 0.065 Uiso 1 calc R .
C9 C 0.4739(13) 0.1752(5) 0.4159(9) 0.077(3) Uani 1 d . .
H9A H 0.3938(13) 0.1906(5) 0.4090(9) 0.093 Uiso 1 calc R .
C10 C 0.5650(15) 0.1991(5) 0.4796(9) 0.085(4) Uani 1 d . .
H10A H 0.5453(15) 0.2303(5) 0.5169(9) 0.101 Uiso 1 calc R .
C11 C 0.6834(13) 0.1779(5) 0.4890(7) 0.067(3) Uani 1 d . .
H11A H 0.7436(13) 0.1945(5) 0.5326(7) 0.081 Uiso 1 calc R .
C12 C 0.7149(10) 0.1313(4) 0.4334(6) 0.049(2) Uani 1 d . .
H12A H 0.7965(10) 0.1175(4) 0.4379(6) 0.058 Uiso 1 calc R .
C13 C 0.5240(7) 0.0086(3) 0.2658(6) 0.036(2) Uani 1 d . .
C14 C 0.5018(9) -0.0399(4) 0.3181(7) 0.048(2) Uani 1 d . .
H14A H 0.5634(9) -0.0545(4) 0.3630(7) 0.057 Uiso 1 calc R .
C15 C 0.3868(12) -0.0666(5) 0.3029(9) 0.070(3) Uani 1 d . .
H15A H 0.3718(12) -0.0991(5) 0.3381(9) 0.084 Uiso 1 calc R .
C16 C 0.2940(11) -0.0455(5) 0.2360(8) 0.066(3) Uani 1 d . .
H16A H 0.2165(11) -0.0632(5) 0.2277(8) 0.079 Uiso 1 calc R .
C17 C 0.3174(8) 0.0016(4) 0.1822(7) 0.053(2) Uani 1 d . .
H17A H 0.2561(8) 0.0158(4) 0.1365(7) 0.064 Uiso 1 calc R .
C18 C 0.4328(7) 0.0280(4) 0.1962(6) 0.043(2) Uani 1 d . .
H18A H 0.4492(7) 0.0593(4) 0.1582(6) 0.052 Uiso 1 calc R .
C19 C 0.7583(7) 0.1609(3) -0.0548(5) 0.0317(14) Uani 1 d . .
C20 C 0.8747(7) 0.1341(3) -0.0627(5) 0.0324(14) Uani 1 d . .
C21 C 0.9425(8) 0.1454(3) -0.1480(6) 0.038(2) Uani 1 d . .
H21A H 1.0214(8) 0.1297(3) -0.1537(6) 0.045 Uiso 1 calc R .
C22 C 0.8915(9) 0.1795(4) -0.2220(6) 0.047(2) Uani 1 d . .
H22A H 0.9371(9) 0.1869(4) -0.2775(6) 0.056 Uiso 1 calc R .
C23 C 0.7746(9) 0.2031(4) -0.2167(6) 0.048(2) Uani 1 d . .
H23A H 0.7403(9) 0.2249(4) -0.2690(6) 0.057 Uiso 1 calc R .
C24 C 0.7093(8) 0.1938(3) -0.1329(6) 0.040(2) Uani 1 d . .
H24A H 0.6307(8) 0.2101(3) -0.1285(6) 0.048 Uiso 1 calc R .
C25 C 0.7190(7) 0.2205(3) 0.1271(5) 0.0318(14) Uani 1 d . .
C26 C 0.7450(11) 0.2681(3) 0.0742(7) 0.054(2) Uani 1 d . .
H26A H 0.7488(11) 0.2661(3) 0.0050(7) 0.065 Uiso 1 calc R .
C27 C 0.7652(13) 0.3181(4) 0.1213(8) 0.070(3) Uani 1 d . .
H27A H 0.7825(13) 0.3494(4) 0.0837(8) 0.084 Uiso 1 calc R .
C28 C 0.7604(11) 0.3226(4) 0.2229(8) 0.061(3) Uani 1 d . .
H28A H 0.7745(11) 0.3567(4) 0.2547(8) 0.074 Uiso 1 calc R .
C29 C 0.7343(11) 0.2757(4) 0.2778(7) 0.057(2) Uani 1 d . .
H29A H 0.7314(11) 0.2783(4) 0.3470(7) 0.068 Uiso 1 calc R .
C30 C 0.7124(9) 0.2253(3) 0.2311(6) 0.043(2) Uani 1 d . .
H30A H 0.6931(9) 0.1942(3) 0.2688(6) 0.052 Uiso 1 calc R .
C31 C 0.5197(6) 0.1506(3) 0.0375(5) 0.0295(13) Uani 1 d . .
C32 C 0.4697(8) 0.1125(3) -0.0316(6) 0.041(2) Uani 1 d . .
H32A H 0.5230(8) 0.0919(3) -0.0698(6) 0.049 Uiso 1 calc R .
C33 C 0.3422(9) 0.1046(4) -0.0446(7) 0.050(2) Uani 1 d . .
H33A H 0.3092(9) 0.0787(4) -0.0908(7) 0.060 Uiso 1 calc R .
C34 C 0.2631(9) 0.1359(4) 0.0119(9) 0.061(3) Uani 1 d . .
H34A H 0.1766(9) 0.1309(4) 0.0037(9) 0.073 Uiso 1 calc R .
C35 C 0.3116(9) 0.1738(5) 0.0794(8) 0.059(3) Uani 1 d . .
H35A H 0.2578(9) 0.1948(5) 0.1164(8) 0.071 Uiso 1 calc R .
C36 C 0.4390(7) 0.1814(4) 0.0937(7) 0.045(2) Uani 1 d . .
H36A H 0.4712(7) 0.2071(4) 0.1407(7) 0.054 Uiso 1 calc R .

loop_
_atom_type_symbol
_atom_type_description
_atom_type_scat_dispersion_real
_atom_type_scat_dispersion_imag
_atom_type_scat_source
C C 0.0033 0.0016 'International Tables Vol C Tables 4.2.6.8 and 6.1.1.4'
H H 0.0000 0.0000 'International Tables Vol C Tables 4.2.6.8 and 6.1.1.4'
P P 0.1023 0.0942 'International Tables Vol C Tables 4.2.6.8 and 6.1.1.4'
S S 0.1246 0.1234 'International Tables Vol C Tables 4.2.6.8 and 6.1.1.4'
Re Re -1.0185 7.2310 'International Tables Vol C Tables 4.2.6.8 and 6.1.1.4'
O O 0.0106 0.0060 'International Tables Vol C Tables 4.2.6.8 and 6.1.1.4'

loop_
_geom_angle_atom_site_label_1
_geom_angle_atom_site_label_2
_geom_angle_atom_site_label_3
_geom_angle
_geom_angle_site_symmetry_1
_geom_angle_site_symmetry_3
_geom_angle_publ_flag
O1 Re1 O2 164.1(2) . . ?
O1 Re1 S1 104.3(2) . . ?
O2 Re1 S1 85.46(15) . . ?
O1 Re1 S2 104.2(2) . . ?
O2 Re1 S2 89.00(14) . . ?
S1 Re1 S2 85.02(7) . . ?
O1 Re1 P1 90.5(2) . . ?
O2 Re1 P1 77.92(14) . . ?
S1 Re1 P1 83.90(6) . . ?
S2 Re1 P1 163.45(7) . . ?
O1 Re1 P2 89.4(2) . . ?
O2 Re1 P2 83.17(14) . . ?
S1 Re1 P2 163.82(7) . . ?
S2 Re1 P2 83.30(6) . . ?
P1 Re1 P2 104.83(6) . . ?
O5 Re2 O3 106.8(5) . . ?
O5 Re2 O4 110.6(4) . . ?
O3 Re2 O4 108.2(4) . . ?
O5 Re2 O2 107.7(4) . . ?
O3 Re2 O2 110.7(4) . . ?
O4 Re2 O2 112.8(3) . . ?
C2 S1 Re1 107.7(3) . . ?
C20 S2 Re1 107.2(2) . . ?
C1 P1 C7 105.0(4) . . ?
C1 P1 C13 106.4(4) . . ?
C7 P1 C13 104.8(4) . . ?
C1 P1 Re1 105.3(3) . . ?
C7 P1 Re1 122.3(2) . . ?
C13 P1 Re1 112.0(2) . . ?
C31 P2 C19 106.6(3) . . ?
C31 P2 C25 106.1(3) . . ?
C19 P2 C25 104.6(3) . . ?
C31 P2 Re1 113.0(2) . . ?
C19 P2 Re1 103.8(2) . . ?
C25 P2 Re1 121.5(2) . . ?
Re2 O2 Re1 143.3(3) . . ?
C2 C1 C6 119.6(7) . . ?
C2 C1 P1 118.2(6) . . ?
C6 C1 P1 122.0(6) . . ?
C1 C2 C3 119.5(7) . . ?
C1 C2 S1 123.3(6) . . ?
C3 C2 S1 117.1(7) . . ?
C4 C3 C2 120.1(9) . . ?
C3 C4 C5 120.8(9) . . ?
C6 C5 C4 118.7(8) . . ?
C5 C6 C1 121.2(9) . . ?
C8 C7 C12 120.0(8) . . ?
C8 C7 P1 120.9(7) . . ?
C12 C7 P1 118.7(7) . . ?
C7 C8 C9 120.1(11) . . ?
C10 C9 C8 119.4(12) . . ?
C11 C10 C9 121.1(10) . . ?
C10 C11 C12 120.3(11) . . ?
C7 C12 C11 119.0(10) . . ?
C14 C13 C18 119.1(8) . . ?
C14 C13 P1 121.8(7) . . ?
C18 C13 P1 119.1(6) . . ?
C13 C14 C15 119.5(9) . . ?
C16 C15 C14 121.0(10) . . ?
C17 C16 C15 119.5(9) . . ?
C16 C17 C18 119.6(10) . . ?
C13 C18 C17 121.2(8) . . ?
C24 C19 C20 119.7(7) . . ?
C24 C19 P2 124.0(6) . . ?
C20 C19 P2 116.0(5) . . ?
C19 C20 C21 118.3(7) . . ?
C19 C20 S2 123.4(5) . . ?
C21 C20 S2 118.1(6) . . ?
C22 C21 C20 119.7(7) . . ?
C21 C22 C23 121.9(7) . . ?
C22 C23 C24 118.9(8) . . ?
C23 C24 C19 121.4(8) . . ?
C26 C25 C30 117.6(7) . . ?
C26 C25 P2 121.9(6) . . ?
C30 C25 P2 120.5(6) . . ?
C27 C26 C25 121.5(8) . . ?
C28 C27 C26 120.8(9) . . ?
C27 C28 C29 119.0(9) . . ?
C30 C29 C28 120.7(8) . . ?
C29 C30 C25 120.4(8) . . ?
C32 C31 C36 119.1(7) . . ?
C32 C31 P2 120.0(6) . . ?
C36 C31 P2 120.5(6) . . ?
C33 C32 C31 120.8(8) . . ?
C32 C33 C34 119.2(9) . . ?
C35 C34 C33 120.2(8) . . ?
C34 C35 C36 120.9(9) . . ?
C35 C36 C31 119.7(8) . . ?

loop_
_geom_bond_atom_site_label_1
_geom_bond_atom_site_label_2
_geom_bond_distance
_geom_bond_site_symmetry_2
_geom_bond_publ_flag
Re1 O1 1.678(5) . ?
Re1 O2 2.190(5) . ?
Re1 S1 2.338(2) . ?
Re1 S2 2.343(2) . ?
Re1 P1 2.483(2) . ?
Re1 P2 2.492(2) . ?
Re2 O5 1.695(9) . ?
Re2 O3 1.703(9) . ?
Re2 O4 1.718(6) . ?
Re2 O2 1.735(5) . ?
S1 C2 1.787(8) . ?
S2 C20 1.776(7) . ?
P1 C1 1.804(8) . ?
P1 C7 1.823(8) . ?
P1 C13 1.825(8) . ?
P2 C31 1.815(7) . ?
P2 C19 1.814(7) . ?
P2 C25 1.819(7) . ?
C1 C2 1.384(11) . ?
C1 C6 1.410(11) . ?
C2 C3 1.401(11) . ?
C3 C4 1.378(14) . ?
C4 C5 1.41(2) . ?
C5 C6 1.366(13) . ?
C7 C8 1.385(12) . ?
C7 C12 1.391(12) . ?
C8 C9 1.386(14) . ?
C9 C10 1.38(2) . ?
C10 C11 1.36(2) . ?
C11 C12 1.396(13) . ?
C13 C14 1.387(11) . ?
C13 C18 1.383(11) . ?
C14 C15 1.387(14) . ?
C15 C16 1.39(2) . ?
C16 C17 1.37(2) . ?
C17 C18 1.387(11) . ?
C19 C24 1.385(10) . ?
C19 C20 1.408(10) . ?
C20 C21 1.414(10) . ?
C21 C22 1.370(12) . ?
C22 C23 1.376(13) . ?
C23 C24 1.374(11) . ?
C25 C26 1.381(11) . ?
C25 C30 1.401(10) . ?
C26 C27 1.366(13) . ?
C27 C28 1.367(14) . ?
C28 C29 1.381(14) . ?
C29 C30 1.375(12) . ?
C31 C32 1.383(10) . ?
C31 C36 1.391(11) . ?
C32 C33 1.374(12) . ?
C33 C34 1.39(2) . ?
C34 C35 1.36(2) . ?
C35 C36 1.373(12) . ?
